data_7249010
loop_
_publ_author_name
'Panda, Subhra Jyoti'
'Agrawalla, Suraj Kumar'
'Purohit, Chandra Shekhar'

_publ_section_title
;
 Crystallographic insight into the binding modes of group 12 metal cations
 with N7-alkylated purines
;
_journal_issue 33
_journal_name_full CrystEngComm
_journal_page_first 4418
_journal_page_last 4430
_journal_paper_doi 10.1039/D4CE00341A
_journal_volume 26
_journal_year 2024
_chemical_formula_moiety 'C16 H14 Cd2 Cl6 N8'
_chemical_formula_sum 'C16 H14 Cd2 Cl6 N8'
_chemical_formula_weight 755.85
_space_group_crystal_system triclinic
_space_group_IT_number 2
_space_group_name_Hall '-P 1'
_space_group_name_H-M_alt 'P -1'
_atom_sites_solution_hydrogens geom
_atom_sites_solution_primary dual
_audit_creation_date 2024-01-29
_audit_creation_method
;
Olex2 1.5
(compiled 2023.08.24 svn.re1ec1418 for OlexSys, GUI svn.r6817)
;
_audit_update_record
;
2024-06-02 deposited with the CCDC.	2024-07-09 downloaded from the CCDC.
;
_cell_angle_alpha 102.283(4)
_cell_angle_beta 92.670(4)
_cell_angle_gamma 110.237(6)
_cell_formula_units_Z 2
_cell_length_a 7.9194(5)
_cell_length_b 11.2800(7)
_cell_length_c 14.7285(5)
_cell_measurement_reflns_used 10651
_cell_measurement_temperature 100.01(10)
_cell_measurement_theta_max 78.1320
_cell_measurement_theta_min 4.6890
_cell_volume 1195.82(13)
_computing_cell_refinement 'CrysAlisPro 1.171.42.89a (Rigaku OD, 2023)'
_computing_data_collection 'CrysAlisPro 1.171.42.89a (Rigaku OD, 2023)'
_computing_data_reduction 'CrysAlisPro 1.171.42.89a (Rigaku OD, 2023)'
_computing_molecular_graphics 'Olex2 1.5 (Dolomanov et al., 2009)'
_computing_publication_material 'Olex2 1.5 (Dolomanov et al., 2009)'
_computing_structure_refinement 'SHELXL 2019/2 (Sheldrick, 2015)'
_computing_structure_solution 'SHELXT 2014/5 (Sheldrick, 2014)'
_diffrn_ambient_environment N~2~
_diffrn_ambient_temperature 100.01(10)
_diffrn_detector 'Hybrid Pixel Array Detector'
_diffrn_detector_area_resol_mean 5.8140
_diffrn_detector_type 'Pilatus 200K'
_diffrn_measured_fraction_theta_full 0.9989
_diffrn_measured_fraction_theta_max 0.9638
_diffrn_measurement_details
;
List of Runs (angles in degrees, time in seconds):

  # Type    Start    End  Width  t~exp~   \w     \q     \k     \f   Frames
#--------------------------------------------------------------------------
  1  \w    -65.00  31.00   0.50    0.50    --  -38.50   5.00-112.00  192
  2  \w   -108.00 -12.00   0.50    0.50    --  -38.50  -5.00  71.00  192
  3  \w    -20.00  76.00   0.50    0.50    --   49.56  -5.00  71.00  192
  4  \w     23.00 119.00   0.50    0.50    --   49.56   5.00-112.00  192
  5  \w     38.00 134.00   0.50    1.20    --  107.46  -5.00  71.00  192
  6  \w     81.00 177.00   0.50    1.20    --  107.46   5.00-112.00  192
  7  \w    -86.00  -6.00   0.50    0.50    --  -38.50 125.00 150.00  160
  8  \w   -101.00 -27.00   0.50    0.50    --  -38.50 -57.00  60.00  148
  9  \w    -17.00  53.00   0.50    0.50    --   49.56 -37.00 -60.00  140
 10  \w     28.00  99.00   0.50    0.50    --   49.56-125.00  30.00  142
 11  \w    103.00 172.00   0.50    1.20    --  107.46  77.00  90.00  138
 12  \w     45.00 121.00   0.50    1.20    --  107.46 -61.00 -60.00  152
 13  \w     39.00 107.00   0.50    1.20    --  107.46 -94.00 150.00  136
 14  \w    103.00 172.00   0.50    1.20    --  107.46  45.00 -90.00  138
 15  \w     45.00 121.00   0.50    1.20    --  107.46 -61.00   0.00  152
 16  \w     45.00 113.00   0.50    1.20    --  107.46-125.00 -60.00  136
 17  \w    104.00 176.00   0.50    1.20    --  107.46  30.00 150.00  144
 18  \w    104.00 176.00   0.50    1.20    --  107.46  30.00  30.00  144
 19  \w     45.00 113.00   0.50    1.20    --  107.46-125.00  90.00  136
 20  \w     39.00 111.00   0.50    1.20    --  107.46 -30.00   0.00  144
 21  \w     43.00 112.00   0.50    1.20    --  107.46 -45.00-150.00  138
 22  \w     45.00 113.00   0.50    1.20    --  107.46-125.00-120.00  136
 23  \w     45.00 121.00   0.50    1.20    --  107.46 -61.00  90.00  152
 24  \w     43.00 112.00   0.50    1.20    --  107.46 -45.00 -60.00  138
 25  \w     97.00 170.00   0.50    1.20    --  107.46 125.00  30.00  146
 26  \w     45.00 121.00   0.50    1.20    --  107.46 -61.00  60.00  152
 27  \w     45.00 121.00   0.50    1.20    --  107.46 -61.00-180.00  152
 28  \w     39.00 107.00   0.50    1.20    --  107.46 -94.00 -90.00  136
 29  \w     39.00 107.00   0.50    1.20    --  107.46 -94.00 -60.00  136
 30  \w     39.00 107.00   0.50    1.20    --  107.46 -94.00 120.00  136
 31  \w    103.00 172.00   0.50    1.20    --  107.46  77.00 -90.00  138
 32  \w     39.00 107.00   0.50    1.20    --  107.46 -94.00 -30.00  136
 33  \w   -101.00 -42.00   0.50    0.50    --  -38.50 -68.00-133.11  118
 34  \w   -101.00 -20.00   0.50    0.50    --  -38.50 -69.00 -53.41  162
;
_diffrn_measurement_device 'four-circle diffractometer'
_diffrn_measurement_device_type 'SuperNova, Dual, Cu at home/near, Pilatus 200K'
_diffrn_measurement_method '\w scans'
_diffrn_orient_matrix_type 'CrysAlisPro convention (1999,Acta A55,543-557)'
_diffrn_orient_matrix_UB_11 0.1487861000
_diffrn_orient_matrix_UB_12 0.1339157000
_diffrn_orient_matrix_UB_13 0.0068223000
_diffrn_orient_matrix_UB_21 -0.1461173000
_diffrn_orient_matrix_UB_22 0.0610224000
_diffrn_orient_matrix_UB_23 -0.0026304000
_diffrn_orient_matrix_UB_31 0.0142558000
_diffrn_orient_matrix_UB_32 0.0295653000
_diffrn_orient_matrix_UB_33 0.1077338000
_diffrn_radiation_monochromator mirror
_diffrn_radiation_probe x-ray
_diffrn_radiation_type 'Cu K\a'
_diffrn_radiation_wavelength 1.54184
_diffrn_reflns_av_R_equivalents 0.0894
_diffrn_reflns_av_unetI/netI 0.0646
_diffrn_reflns_Laue_measured_fraction_full 0.991
_diffrn_reflns_Laue_measured_fraction_max 0.953
_diffrn_reflns_limit_h_max 10
_diffrn_reflns_limit_h_min -10
_diffrn_reflns_limit_k_max 14
_diffrn_reflns_limit_k_min -14
_diffrn_reflns_limit_l_max 18
_diffrn_reflns_limit_l_min -12
_diffrn_reflns_number 18182
_diffrn_reflns_point_group_measured_fraction_full 0.991
_diffrn_reflns_point_group_measured_fraction_max 0.953
_diffrn_reflns_theta_full 67.684
_diffrn_reflns_theta_max 78.736
_diffrn_reflns_theta_min 4.308
_diffrn_source 'micro-focus sealed X-ray tube'
_diffrn_source_type 'SuperNova (Cu) X-ray Source'
_exptl_absorpt_coefficient_mu 20.617
_exptl_absorpt_correction_T_max 1.00000
_exptl_absorpt_correction_T_min 0.34480
_exptl_absorpt_correction_type multi-scan
_exptl_absorpt_process_details
;
CrysAlisPro 1.171.42.89a (Rigaku Oxford Diffraction, 2023)
Empirical absorption correction using spherical harmonics,
implemented in SCALE3 ABSPACK scaling algorithm.
;
_exptl_crystal_colour 'clear light colourless'
_exptl_crystal_colour_lustre clear
_exptl_crystal_colour_modifier light
_exptl_crystal_colour_primary colourless
_exptl_crystal_density_diffrn 2.099
_exptl_crystal_description needle
_exptl_crystal_F_000 728
_exptl_crystal_preparation 'As per the reaction scheme'
_exptl_crystal_recrystallization_method 'Slow evaporation'
_exptl_crystal_size_max 0.22
_exptl_crystal_size_mid 0.18
_exptl_crystal_size_min 0.16
_refine_diff_density_max 2.441
_refine_diff_density_min -2.084
_refine_diff_density_rms 0.283
_refine_ls_extinction_method none
_refine_ls_goodness_of_fit_ref 1.066
_refine_ls_hydrogen_treatment constr
_refine_ls_matrix_type full
_refine_ls_number_parameters 292
_refine_ls_number_reflns 4909
_refine_ls_number_restraints 0
_refine_ls_restrained_S_all 1.066
_refine_ls_R_factor_all 0.0788
_refine_ls_R_factor_gt 0.0659
_refine_ls_shift/su_max 0.001
_refine_ls_shift/su_mean 0.000
_refine_ls_structure_factor_coef Fsqd
_refine_ls_weighting_details 'w=1/[\s^2^(Fo^2^)+(0.1100P)^2^+6.9585P] where P=(Fo^2^+2Fc^2^)/3'
_refine_ls_weighting_scheme calc
_refine_ls_wR_factor_gt 0.1701
_refine_ls_wR_factor_ref 0.1809
_reflns_Friedel_coverage 0.000
_reflns_number_gt 4052
_reflns_number_total 4909
_reflns_threshold_expression 'I > 2\s(I)'
_cod_data_source_file d4ce00341a2.cif
_cod_data_source_block CdACP
_cod_depositor_comments 'Adding full bibliography for 7249004--7249012.cif.'
_cod_original_cell_volume 1195.82(12)
_cod_database_code 7249010
_shelx_shelxl_version_number 2019/2
_chemical_oxdiff_formula 'C H N Cl Cd'
_chemical_oxdiff_usercomment 'COLOURLESS NEEDLES'
_shelx_space_group_comment
;
The symmetry employed for this shelxl refinement is uniquely defined
by the following loop, which should always be used as a source of
symmetry information in preference to the above space-group names.
They are only intended as comments.
;
_shelx_estimated_absorpt_t_max 0.137
_shelx_estimated_absorpt_t_min 0.093
_diffrn_oxdiff_digest_frames
;
01694699db74250f73b001cbc59e08b88b00029d344
;
_olex2_refinement_description
;
1. Fixed Uiso
 At 1.2 times of:
  All C(H) groups, All C(H,H) groups
2.a Secondary CH2 refined with riding coordinates:
 C10(H10C,H10D), C10'(H10A,H10B)
2.b Aromatic/amide H refined with riding coordinates:
 C2(H2), C2'(H2'), C8(H8), C8'(H8'), C11(H11), C11'(H11')
2.c X=CH2 refined with riding coordinates:
 C12(H12A,H12B), C12'(H12C,H12D)
;
_olex2_exptl_crystal_mounting_method 'Mounted on the nylon loop'
_olex2_submission_special_instructions 'No special instructions were received'
_oxdiff_exptl_absorpt_empirical_details
;
Empirical correction (ABSPACK) includes:
- Absorption correction using spherical harmonics
- Frame scaling
;
_oxdiff_exptl_absorpt_empirical_full_max 2.288
_oxdiff_exptl_absorpt_empirical_full_min 0.603

loop_
_space_group_symop_operation_xyz
'x, y, z'
'-x, -y, -z'

loop_
_atom_site_label
_atom_site_type_symbol
_atom_site_fract_x
_atom_site_fract_y
_atom_site_fract_z
_atom_site_U_iso_or_equiv
_atom_site_adp_type
_atom_site_occupancy
_atom_site_site_symmetry_order
_atom_site_calc_flag
_atom_site_refinement_flags_posn
_atom_site_refinement_flags_adp
_atom_site_refinement_flags_occupancy
_atom_site_disorder_assembly
_atom_site_disorder_group
Cd1 Cd 0.000000 0.500000 0.500000 0.0203(2) Uani 1 2 d S . P . .
Cd2 Cd 0.09530(7) 0.51210(5) 0.75450(4) 0.01941(18) Uani 1 1 d . . . . .
Cd3 Cd 0.000000 0.500000 1.000000 0.0200(2) Uani 1 2 d S . P . .
Cl1 Cl 0.8740(3) 0.8993(2) 0.55501(14) 0.0279(4) Uani 1 1 d . . . . .
Cl1' Cl 0.3745(4) 0.0328(2) 0.92235(16) 0.0373(5) Uani 1 1 d . . . . .
Cl2 Cl 0.0133(3) 0.66865(18) 0.40337(13) 0.0240(4) Uani 1 1 d . . . . .
Cl3 Cl -0.0280(3) 0.64448(18) 0.66110(13) 0.0238(4) Uani 1 1 d . . . . .
Cl4 Cl -0.1914(2) 0.41154(18) 0.83349(13) 0.0242(4) Uani 1 1 d . . . . .
Cl5 Cl 0.2207(3) 0.67132(18) 0.92141(13) 0.0235(4) Uani 1 1 d . . . . .
N1 N 0.5722(10) 0.7185(7) 0.4663(5) 0.0267(15) Uani 1 1 d . . . . .
N1' N 0.2545(10) 0.2043(8) 1.0171(5) 0.0277(15) Uani 1 1 d . . . . .
N3 N 0.3245(9) 0.5902(7) 0.5337(5) 0.0233(14) Uani 1 1 d . . . . .
N3' N 0.1714(9) 0.3629(7) 0.9611(4) 0.0209(13) Uani 1 1 d . . . . .
N7 N 0.6551(9) 0.7814(6) 0.7248(5) 0.0203(13) Uani 1 1 d . . . . .
N7' N 0.3499(9) 0.2168(7) 0.7746(5) 0.0215(14) Uani 1 1 d . . . . .
N9 N 0.3766(9) 0.6273(7) 0.7046(4) 0.0201(13) Uani 1 1 d . . . . .
N9' N 0.2284(9) 0.3722(7) 0.8005(5) 0.0217(13) Uani 1 1 d . . . . .
C2 C 0.4066(11) 0.6291(9) 0.4640(6) 0.0246(17) Uani 1 1 d . . . . .
H2 H 0.339359 0.588363 0.403392 0.030 Uiso 1 1 calc R U . . .
C2' C 0.1919(12) 0.3006(8) 1.0257(6) 0.0248(17) Uani 1 1 d . . . . .
H2' H 0.157661 0.328541 1.085085 0.030 Uiso 1 1 calc R U . . .
C4 C 0.4239(11) 0.6477(8) 0.6183(5) 0.0220(16) Uani 1 1 d . . . . .
C4' C 0.2325(11) 0.3259(8) 0.8807(5) 0.0210(15) Uani 1 1 d . . . . .
C5 C 0.5980(11) 0.7439(8) 0.6300(6) 0.0238(16) Uani 1 1 d . . . . .
C5' C 0.3059(11) 0.2279(8) 0.8652(5) 0.0216(16) Uani 1 1 d . . . . .
C6 C 0.6676(10) 0.7770(8) 0.5504(6) 0.0233(16) Uani 1 1 d . . . . .
C6' C 0.3110(12) 0.1654(8) 0.9358(6) 0.0262(17) Uani 1 1 d . . . . .
C8 C 0.5212(11) 0.7115(8) 0.7647(5) 0.0209(15) Uani 1 1 d . . . . .
H8 H 0.527574 0.720524 0.830534 0.025 Uiso 1 1 calc R U . . .
C8' C 0.3003(10) 0.3029(8) 0.7421(6) 0.0225(16) Uani 1 1 d . . . . .
H8' H 0.315805 0.313818 0.680482 0.027 Uiso 1 1 calc R U . . .
C10 C 0.8256(11) 0.8841(8) 0.7756(5) 0.0221(16) Uani 1 1 d . . . . .
H10C H 0.927501 0.878250 0.740680 0.026 Uiso 1 1 calc R U . . .
H10D H 0.848400 0.868853 0.837990 0.026 Uiso 1 1 calc R U . . .
C10' C 0.4497(11) 0.1383(8) 0.7266(6) 0.0233(16) Uani 1 1 d . . . . .
H10A H 0.546479 0.139659 0.772274 0.028 Uiso 1 1 calc R U . . .
H10B H 0.508537 0.178348 0.677056 0.028 Uiso 1 1 calc R U . . .
C11 C 0.8211(12) 1.0175(8) 0.7879(6) 0.0269(17) Uani 1 1 d . . . . .
H11 H 0.816381 1.050366 0.733887 0.032 Uiso 1 1 calc R U . . .
C11' C 0.3291(12) -0.0010(9) 0.6831(7) 0.0305(19) Uani 1 1 d . . . . .
H11' H 0.253441 -0.050145 0.720588 0.037 Uiso 1 1 calc R U . . .
C12 C 0.8234(13) 1.0931(9) 0.8717(7) 0.036(2) Uani 1 1 d . . . . .
H12A H 0.828035 1.062156 0.926619 0.043 Uiso 1 1 calc R U . . .
H12B H 0.820276 1.177574 0.876371 0.043 Uiso 1 1 calc R U . . .
C12' C 0.3257(15) -0.0565(10) 0.5947(8) 0.045(3) Uani 1 1 d . . . . .
H12C H 0.400595 -0.008526 0.556342 0.054 Uiso 1 1 calc R U . . .
H12D H 0.248256 -0.144545 0.569066 0.054 Uiso 1 1 calc R U . . .

loop_
_atom_site_aniso_label
_atom_site_aniso_U_11
_atom_site_aniso_U_22
_atom_site_aniso_U_33
_atom_site_aniso_U_23
_atom_site_aniso_U_13
_atom_site_aniso_U_12
Cd1 0.0224(4) 0.0277(4) 0.0107(4) 0.0059(3) 0.0008(3) 0.0083(3)
Cd2 0.0228(3) 0.0261(3) 0.0105(3) 0.0066(2) 0.00207(19) 0.0090(2)
Cd3 0.0244(4) 0.0262(4) 0.0106(4) 0.0059(3) 0.0032(3) 0.0098(3)
Cl1 0.0267(9) 0.0357(10) 0.0170(10) 0.0095(8) 0.0049(7) 0.0042(8)
Cl1' 0.0597(14) 0.0518(13) 0.0236(11) 0.0207(9) 0.0159(9) 0.0407(12)
Cl2 0.0332(10) 0.0265(8) 0.0119(9) 0.0045(7) 0.0011(7) 0.0107(7)
Cl3 0.0299(9) 0.0285(9) 0.0148(9) 0.0051(7) 0.0002(7) 0.0135(7)
Cl4 0.0249(9) 0.0298(9) 0.0157(9) 0.0064(7) 0.0028(7) 0.0066(7)
Cl5 0.0281(9) 0.0271(9) 0.0123(9) 0.0040(7) 0.0043(7) 0.0067(7)
N1 0.025(3) 0.037(4) 0.017(4) 0.014(3) 0.004(3) 0.006(3)
N1' 0.030(4) 0.043(4) 0.013(4) 0.011(3) 0.001(3) 0.015(3)
N3 0.029(3) 0.031(3) 0.008(3) 0.008(3) -0.003(3) 0.007(3)
N3' 0.027(3) 0.029(3) 0.009(3) 0.009(3) 0.004(2) 0.012(3)
N7 0.028(3) 0.022(3) 0.009(3) 0.003(2) 0.002(2) 0.008(3)
N7' 0.021(3) 0.029(3) 0.013(3) 0.003(3) 0.001(2) 0.009(3)
N9 0.022(3) 0.030(3) 0.008(3) 0.007(3) -0.002(2) 0.008(3)
N9' 0.026(3) 0.028(3) 0.012(3) 0.010(3) 0.006(2) 0.008(3)
C2 0.030(4) 0.038(4) 0.009(4) 0.010(3) 0.005(3) 0.013(4)
C2' 0.034(4) 0.039(4) 0.008(4) 0.010(3) 0.007(3) 0.017(4)
C4 0.033(4) 0.025(4) 0.012(4) 0.007(3) 0.007(3) 0.013(3)
C4' 0.027(4) 0.029(4) 0.009(4) 0.008(3) 0.002(3) 0.010(3)
C5 0.026(4) 0.029(4) 0.016(4) 0.005(3) 0.000(3) 0.011(3)
C5' 0.024(4) 0.029(4) 0.012(4) 0.004(3) 0.002(3) 0.010(3)
C6 0.020(4) 0.031(4) 0.022(4) 0.009(3) 0.005(3) 0.013(3)
C6' 0.031(4) 0.031(4) 0.019(4) 0.008(3) 0.002(3) 0.014(3)
C8 0.028(4) 0.033(4) 0.006(4) 0.007(3) 0.002(3) 0.014(3)
C8' 0.022(4) 0.037(4) 0.011(4) 0.005(3) 0.001(3) 0.014(3)
C10 0.027(4) 0.029(4) 0.008(4) 0.004(3) -0.004(3) 0.009(3)
C10' 0.026(4) 0.029(4) 0.018(4) 0.004(3) 0.006(3) 0.013(3)
C11 0.030(4) 0.030(4) 0.019(4) 0.006(3) 0.004(3) 0.008(3)
C11' 0.029(4) 0.030(4) 0.033(5) 0.008(4) 0.000(4) 0.011(3)
C12 0.036(5) 0.031(4) 0.034(5) -0.001(4) -0.002(4) 0.011(4)
C12' 0.043(6) 0.039(5) 0.044(7) -0.011(5) -0.004(5) 0.015(4)

loop_
_atom_type_symbol
_atom_type_description
_atom_type_scat_dispersion_real
_atom_type_scat_dispersion_imag
_atom_type_scat_source
C C 0.0181 0.0091 'International Tables Vol C Tables 4.2.6.8 and 6.1.1.4'
H H 0.0000 0.0000 'International Tables Vol C Tables 4.2.6.8 and 6.1.1.4'
Cd Cd 0.1185 4.6533 'International Tables Vol C Tables 4.2.6.8 and 6.1.1.4'
Cl Cl 0.3639 0.7018 'International Tables Vol C Tables 4.2.6.8 and 6.1.1.4'
N N 0.0311 0.0180 'International Tables Vol C Tables 4.2.6.8 and 6.1.1.4'

loop_
_geom_angle_atom_site_label_1
_geom_angle_atom_site_label_2
_geom_angle_atom_site_label_3
_geom_angle
_geom_angle_site_symmetry_1
_geom_angle_site_symmetry_3
_geom_angle_publ_flag
Cl2 Cd1 Cl2 180.00(9) . 2_566 ?
Cl2 Cd1 Cl3 84.06(6) 2_566 . ?
Cl2 Cd1 Cl3 95.94(6) 2_566 2_566 ?
Cl2 Cd1 Cl3 95.94(6) . . ?
Cl2 Cd1 Cl3 84.06(6) . 2_566 ?
Cl3 Cd1 Cl3 180.0 . 2_566 ?
N3 Cd1 Cl2 89.58(16) . . ?
N3 Cd1 Cl2 90.42(16) . 2_566 ?
N3 Cd1 Cl2 89.58(16) 2_566 2_566 ?
N3 Cd1 Cl2 90.42(16) 2_566 . ?
N3 Cd1 Cl3 89.39(17) . 2_566 ?
N3 Cd1 Cl3 89.38(17) 2_566 . ?
N3 Cd1 Cl3 90.62(17) . . ?
N3 Cd1 Cl3 90.62(17) 2_566 2_566 ?
N3 Cd1 N3 180.0 . 2_566 ?
Cl2 Cd2 Cl5 172.16(6) 2_566 . ?
Cl3 Cd2 Cl2 83.89(6) . 2_566 ?
Cl3 Cd2 Cl5 103.94(6) . . ?
Cl4 Cd2 Cl2 95.31(6) . 2_566 ?
Cl4 Cd2 Cl3 99.11(6) . . ?
Cl4 Cd2 Cl5 83.96(6) . . ?
N9 Cd2 Cl2 93.30(16) . 2_566 ?
N9 Cd2 Cl3 82.78(16) . . ?
N9 Cd2 Cl4 171.34(16) . . ?
N9 Cd2 Cl5 87.38(16) . . ?
N9' Cd2 Cl2 83.87(17) . 2_566 ?
N9' Cd2 Cl3 164.97(17) . . ?
N9' Cd2 Cl4 90.67(17) . . ?
N9' Cd2 Cl5 88.33(17) . . ?
N9' Cd2 N9 89.3(2) . . ?
Cl4 Cd3 Cl4 180.0 . 2_567 ?
Cl4 Cd3 Cl5 83.70(6) 2_567 2_567 ?
Cl4 Cd3 Cl5 96.30(6) 2_567 . ?
Cl4 Cd3 Cl5 83.70(6) . . ?
Cl4 Cd3 Cl5 96.30(6) . 2_567 ?
Cl5 Cd3 Cl5 180.0 2_567 . ?
N3' Cd3 Cl4 87.56(16) 2_567 . ?
N3' Cd3 Cl4 92.44(16) 2_567 2_567 ?
N3' Cd3 Cl4 87.56(16) . 2_567 ?
N3' Cd3 Cl4 92.44(16) . . ?
N3' Cd3 Cl5 89.56(17) . . ?
N3' Cd3 Cl5 89.56(17) 2_567 2_567 ?
N3' Cd3 Cl5 90.44(17) . 2_567 ?
N3' Cd3 Cl5 90.44(17) 2_567 . ?
N3' Cd3 N3' 180.0 2_567 . ?
Cd1 Cl2 Cd2 92.18(6) . 2_566 ?
Cd2 Cl3 Cd1 91.10(6) . . ?
Cd2 Cl4 Cd3 91.50(6) . . ?
Cd2 Cl5 Cd3 90.86(6) . . ?
C6 N1 C2 116.3(7) . . ?
C2' N1' C6' 118.1(7) . . ?
C2 N3 Cd1 113.8(5) . . ?
C2 N3 C4 114.2(7) . . ?
C4 N3 Cd1 127.2(6) . . ?
C2' N3' Cd3 115.1(5) . . ?
C2' N3' C4' 113.8(7) . . ?
C4' N3' Cd3 130.6(5) . . ?
C5 N7 C10 128.1(7) . . ?
C8 N7 C5 106.7(7) . . ?
C8 N7 C10 125.2(7) . . ?
C5' N7' C10' 128.1(7) . . ?
C8' N7' C5' 105.5(7) . . ?
C8' N7' C10' 126.1(7) . . ?
C4 N9 Cd2 132.8(5) . . ?
C8 N9 Cd2 122.8(5) . . ?
C8 N9 C4 103.3(7) . . ?
C4' N9' Cd2 133.8(5) . . ?
C8' N9' Cd2 122.9(5) . . ?
C8' N9' C4' 102.7(7) . . ?
N1 C2 H2 115.5 . . ?
N3 C2 N1 129.1(8) . . ?
N3 C2 H2 115.5 . . ?
N1' C2' N3' 127.9(8) . . ?
N1' C2' H2' 116.1 . . ?
N3' C2' H2' 116.1 . . ?
N3 C4 N9 128.0(7) . . ?
N3 C4 C5 122.1(7) . . ?
N9 C4 C5 109.8(7) . . ?
N3' C4' N9' 127.1(7) . . ?
N3' C4' C5' 122.9(7) . . ?
N9' C4' C5' 109.9(7) . . ?
N7 C5 C4 105.7(7) . . ?
N7 C5 C6 136.6(8) . . ?
C6 C5 C4 117.7(7) . . ?
N7' C5' C4' 105.7(7) . . ?
C6' C5' N7' 136.4(8) . . ?
C6' C5' C4' 117.9(7) . . ?
N1 C6 Cl1 116.7(6) . . ?
N1 C6 C5 120.6(8) . . ?
C5 C6 Cl1 122.6(6) . . ?
N1' C6' Cl1' 117.6(7) . . ?
N1' C6' C5' 119.3(8) . . ?
C5' C6' Cl1' 123.0(7) . . ?
N7 C8 N9 114.5(7) . . ?
N7 C8 H8 122.7 . . ?
N9 C8 H8 122.7 . . ?
N7' C8' H8' 121.9 . . ?
N9' C8' N7' 116.2(7) . . ?
N9' C8' H8' 121.9 . . ?
N7 C10 H10C 109.1 . . ?
N7 C10 H10D 109.1 . . ?
N7 C10 C11 112.6(7) . . ?
H10C C10 H10D 107.8 . . ?
C11 C10 H10C 109.1 . . ?
C11 C10 H10D 109.1 . . ?
N7' C10' H10A 109.0 . . ?
N7' C10' H10B 109.0 . . ?
N7' C10' C11' 112.8(7) . . ?
H10A C10' H10B 107.8 . . ?
C11' C10' H10A 109.0 . . ?
C11' C10' H10B 109.0 . . ?
C10 C11 H11 118.6 . . ?
C12 C11 C10 122.8(8) . . ?
C12 C11 H11 118.6 . . ?
C10' C11' H11' 119.1 . . ?
C12' C11' C10' 121.8(10) . . ?
C12' C11' H11' 119.1 . . ?
C11 C12 H12A 120.0 . . ?
C11 C12 H12B 120.0 . . ?
H12A C12 H12B 120.0 . . ?
C11' C12' H12C 120.0 . . ?
C11' C12' H12D 120.0 . . ?
H12C C12' H12D 120.0 . . ?

loop_
_geom_bond_atom_site_label_1
_geom_bond_atom_site_label_2
_geom_bond_distance
_geom_bond_site_symmetry_2
_geom_bond_publ_flag
Cd1 Cl2 2.5852(19) . ?
Cd1 Cl2 2.5852(19) 2_566 ?
Cd1 Cl3 2.6436(19) 2_566 ?
Cd1 Cl3 2.6436(19) . ?
Cd1 N3 2.397(7) 2_566 ?
Cd1 N3 2.397(7) . ?
Cd2 Cl2 2.6242(19) 2_566 ?
Cd2 Cl3 2.6140(19) . ?
Cd2 Cl4 2.612(2) . ?
Cd2 Cl5 2.6298(18) . ?
Cd2 N9 2.398(7) . ?
Cd2 N9' 2.366(7) . ?
Cd3 Cl4 2.6219(18) . ?
Cd3 Cl4 2.6219(18) 2_567 ?
Cd3 Cl5 2.6331(19) 2_567 ?
Cd3 Cl5 2.6331(19) . ?
Cd3 N3' 2.390(7) 2_567 ?
Cd3 N3' 2.390(7) . ?
Cl1 C6 1.724(8) . ?
Cl1' C6' 1.713(9) . ?
N1 C2 1.343(11) . ?
N1 C6 1.327(11) . ?
N1' C2' 1.328(12) . ?
N1' C6' 1.336(12) . ?
N3 C2 1.315(11) . ?
N3 C4 1.342(10) . ?
N3' C2' 1.331(10) . ?
N3' C4' 1.340(11) . ?
N7 C5 1.375(10) . ?
N7 C8 1.331(11) . ?
N7 C10 1.476(10) . ?
N7' C5' 1.385(11) . ?
N7' C8' 1.330(11) . ?
N7' C10' 1.476(10) . ?
N9 C4 1.385(10) . ?
N9 C8 1.339(10) . ?
N9' C4' 1.392(10) . ?
N9' C8' 1.321(11) . ?
C2 H2 0.9500 . ?
C2' H2' 0.9500 . ?
C4 C5 1.404(12) . ?
C4' C5' 1.400(11) . ?
C5 C6 1.386(12) . ?
C5' C6' 1.382(11) . ?
C8 H8 0.9500 . ?
C8' H8' 0.9500 . ?
C10 H10C 0.9900 . ?
C10 H10D 0.9900 . ?
C10 C11 1.491(12) . ?
C10' H10A 0.9900 . ?
C10' H10B 0.9900 . ?
C10' C11' 1.506(11) . ?
C11 H11 0.9500 . ?
C11 C12 1.339(13) . ?
C11' H11' 0.9500 . ?
C11' C12' 1.314(15) . ?
C12 H12A 0.9500 . ?
C12 H12B 0.9500 . ?
C12' H12C 0.9500 . ?
C12' H12D 0.9500 . ?

loop_
_geom_torsion_atom_site_label_1
_geom_torsion_atom_site_label_2
_geom_torsion_atom_site_label_3
_geom_torsion_atom_site_label_4
_geom_torsion
_geom_torsion_site_symmetry_1
_geom_torsion_site_symmetry_2
_geom_torsion_site_symmetry_3
_geom_torsion_site_symmetry_4
_geom_torsion_publ_flag
Cd1 N3 C2 N1 156.0(8) . . . . ?
Cd1 N3 C4 N9 27.0(12) . . . . ?
Cd1 N3 C4 C5 -151.6(6) . . . . ?
Cd2 N9 C4 N3 -10.7(13) . . . . ?
Cd2 N9 C4 C5 168.0(6) . . . . ?
Cd2 N9 C8 N7 -169.9(5) . . . . ?
Cd2 N9' C4' N3' -7.7(12) . . . . ?
Cd2 N9' C4' C5' 170.2(5) . . . . ?
Cd2 N9' C8' N7' -172.0(5) . . . . ?
Cd3 N3' C2' N1' 168.5(7) . . . . ?
Cd3 N3' C4' N9' 8.3(12) . . . . ?
Cd3 N3' C4' C5' -169.3(6) . . . . ?
N3 C4 C5 N7 178.8(7) . . . . ?
N3 C4 C5 C6 -1.2(12) . . . . ?
N3' C4' C5' N7' 179.0(7) . . . . ?
N3' C4' C5' C6' 1.5(12) . . . . ?
N7 C5 C6 Cl1 -3.6(15) . . . . ?
N7 C5 C6 N1 179.7(9) . . . . ?
N7 C10 C11 C12 113.0(9) . . . . ?
N7' C5' C6' Cl1' -3.6(14) . . . . ?
N7' C5' C6' N1' -179.7(9) . . . . ?
N7' C10' C11' C12' 127.6(9) . . . . ?
N9 C4 C5 N7 0.0(9) . . . . ?
N9 C4 C5 C6 180.0(7) . . . . ?
N9' C4' C5' N7' 1.1(9) . . . . ?
N9' C4' C5' C6' -176.4(7) . . . . ?
C2 N1 C6 Cl1 -175.9(6) . . . . ?
C2 N1 C6 C5 1.1(12) . . . . ?
C2 N3 C4 N9 -179.6(8) . . . . ?
C2 N3 C4 C5 1.9(11) . . . . ?
C2' N1' C6' Cl1' -175.0(6) . . . . ?
C2' N1' C6' C5' 1.4(12) . . . . ?
C2' N3' C4' N9' 179.5(8) . . . . ?
C2' N3' C4' C5' 1.9(11) . . . . ?
C4 N3 C2 N1 -1.1(13) . . . . ?
C4 N9 C8 N7 -0.8(9) . . . . ?
C4 C5 C6 Cl1 176.4(6) . . . . ?
C4 C5 C6 N1 -0.4(12) . . . . ?
C4' N3' C2' N1' -4.1(13) . . . . ?
C4' N9' C8' N7' 0.3(9) . . . . ?
C4' C5' C6' Cl1' 172.9(6) . . . . ?
C4' C5' C6' N1' -3.2(12) . . . . ?
C5 N7 C8 N9 0.8(10) . . . . ?
C5 N7 C10 C11 78.0(10) . . . . ?
C5' N7' C8' N9' 0.4(9) . . . . ?
C5' N7' C10' C11' 84.5(10) . . . . ?
C6 N1 C2 N3 -0.3(14) . . . . ?
C6' N1' C2' N3' 2.6(14) . . . . ?
C8 N7 C5 C4 -0.4(9) . . . . ?
C8 N7 C5 C6 179.5(10) . . . . ?
C8 N7 C10 C11 -98.0(9) . . . . ?
C8 N9 C4 N3 -178.2(8) . . . . ?
C8 N9 C4 C5 0.5(9) . . . . ?
C8' N7' C5' C4' -0.9(8) . . . . ?
C8' N7' C5' C6' 175.9(9) . . . . ?
C8' N7' C10' C11' -103.2(9) . . . . ?
C8' N9' C4' N3' -178.7(8) . . . . ?
C8' N9' C4' C5' -0.8(8) . . . . ?
C10 N7 C5 C4 -177.0(7) . . . . ?
C10 N7 C5 C6 3.0(16) . . . . ?
C10 N7 C8 N9 177.5(7) . . . . ?
C10' N7' C5' C4' 172.7(7) . . . . ?
C10' N7' C5' C6' -10.5(15) . . . . ?
C10' N7' C8' N9' -173.3(7) . . . . ?
